data_2002032
loop_
_publ_author_name
'Guti\'errez, J. N.'
'Garcia, E. A.'
'Viossat, B.'
'Dung, Nguyen-Huy'
'Busnot, A.'
'Hemidy, J. F.'

_publ_section_title
;Structure of
 \m-[cystamine-<i>N</i>,<i>N</i>,<i>N</i>',<i>N</i>'-tetraacetato(4--)]-bis(5-methylimidazole)dicopper(II)
 dihydrate
;
_journal_issue 1
_journal_name_full 'Acta Crystallographica Section C'
_journal_page_first 19
_journal_page_last 22
_journal_paper_doi 10.1107/S0108270192004682
_journal_volume 49
_journal_year 1993
_chemical_formula_moiety 'C20 H28 Cu2 N6 O8 S2,2(H2 O1)'
_chemical_formula_sum 'C20 H32 Cu2 N6 O10 S2'
_chemical_formula_weight 707.7
_symmetry_cell_setting monoclinic
_symmetry_space_group_name_Hall '-C 2yc'
_symmetry_space_group_name_H-M 'C 1 2/c 1'
_cell_angle_alpha 90
_cell_angle_beta 110.760(10)
_cell_angle_gamma 90
_cell_formula_units_Z 4
_cell_length_a 22.503(5)
_cell_length_b 7.491(2)
_cell_length_c 17.367(2)
_cell_volume 2737.5(10)
_diffrn_radiation_type Mo
_diffrn_radiation_wavelength 0.1707
_exptl_absorpt_coefficient_mu 1.767
_exptl_crystal_density_diffrn 1.70
_exptl_crystal_F_000 1456
_cod_data_source_file du0311.cif
_cod_data_source_block du0311_structure_1_of_1
_cod_original_cell_volume 2737(2)
_cod_database_code 2002032

loop_
_atom_site_label
_atom_site_fract_x
_atom_site_fract_y
_atom_site_fract_z
_atom_site_U_iso_or_equiv
Cu(1) .12705(2) .20268(7) .36582(3) .0276
S(1) .02915(5) .4542(2) .31024(7) .0367
O(1) .11480(10) .2509(4) .6060(2) .0383
O(62) .15710(10) .3263(4) .4712(2) .0318
O(61) .2391(2) .4871(5) .5487(2) .0486
O(82) .12040(10) .0827(4) .2640(2) .0348
O(81) .1760(2) .0528(5) .1814(2) .0434
N(4) .17860(10) .3834(5) .3311(2) .0249
N(11) .0083(2) -.1422(5) .4232(2) .0343
N(13) .0812(2) .0229(5) .4037(2) .0310
C(2) .0914(2) .6066(7) .3083(3) .0387
C(3) .1387(2) .5223(6) .2757(3) .0316
C(5) .2243(2) .4623(7) .4079(7) .0309
C(6) .2062(2) .4267(6) .4825(2) .0332
C(7) .2091(2) .2731(7) .2846(3) .0320
C(8) .1650(2) .1241(6) .2379(2) .0302
C(12) .0202(2) -.0122(6) .3779(3) .0346
C(14) .1090(2) -.0911(6) .4679(3) .0343
C(15) .0644(2) -.1942(6) .4815(2) .0332
C(16) .0698(3) -.3386(8) .5420(3) .0517
H(1) .128(2) .286(7) .566(3) ?
H(2) .134(2) .160(7) .628(3) ?
H(11) -.031(2) -.180(7) .416(3) ?
H(12) -.014(2) .033(7) .333(3) ?
H(14) .155(2) -.090(7) .499(3) ?
H(21) .114(2) .637(7) .368(3) ?
H(22) .072(2) .704(7) .277(3) ?
H(31) .115(2) .470(7) .218(3) ?
H(32) .164(2) .598(7) .265(3) ?
H(51) .266(2) .414(7) .420(3) ?
H(52) .230(2) .582(7) .400(3) ?
H(71) .222(2) .343(7) .248(3) ?
H(72) .246(2) .228(7) .320(3) ?
H(161) .046(2) -.312(7) .575(3) ?
H(162) .115(2) -.354(7) .580(3) ?
H(163) .060(2) -.449(7) .510(3) ?

loop_
_geom_bond_atom_site_label_1
_geom_bond_atom_site_label_2
_geom_bond_distance
Cu(1) S(1) 2.7980(10)
Cu(1) O(82) 1.941(3)
Cu(1) N(13) 1.947(3)
O(62) C(6) 1.294(5)
O(82) C(8) 1.277(5)
N(4) C(3) 1.483(5)
N(4) C(7) 1.482(5)
N(11) C(15) 1.365(5)
N(13) C(14) 1.367(5)
C(5) C(6) 1.513(6)
C(14) C(15) 1.353(6)
Cu(1) O(62) 1.946(3)
Cu(1) N(4) 2.009(3)
S(1) C(2) 1.816(5)
O(61) C(6) 1.213(5)
N(4) C(5) 1.488(5)
N(11) C(12) 1.338(5)
N(13) C(12) 1.311(5)
C(2) C(3) 1.512(7)
C(7) C(8) 1.522(6)
C(15) C(16) 1.482(7)
O(1) H(1) 0.89(5)
N(11) H(11) 0.89(5)
C(2) H(22) 0.93(5)
C(3) H(32) 0.86(5)
C(5) H(52) 0.93(5)
C(7) H(72) 0.90(5)
C(14) H(14) 0.98(5)
C(16) H(162) 1.00(5)
O(1) H(2) 0.82(5)
C(2) H(21) 1.00(5)
C(3) H(31) 1.03(5)
C(5) H(51) 0.96(5)
C(7) H(71) 0.94(5)
C(12) H(12) 0.94(5)
C(16) H(161) 0.93(5)
C(16) H(163) 0.97(5)
